data_7055746
loop_
_publ_author_name
'Palmajumder, Eshita'
'Patra, Swarup'
'Drew, Michael G. B.'
'Mukherjea, Kalyan K.'

_publ_section_title
;
 Vanadium bromoperoxidase (VBrPO) mimics: synthesis, structure and a
 comparative account of the catalytic activity of newly synthesized
 oxidovanadium and oxido-peroxidovanadium complexes
;
_journal_issue 10
_journal_name_full 'New J. Chem.'
_journal_page_first 8696
_journal_paper_doi 10.1039/C6NJ00767H
_journal_volume 40
_journal_year 2016
_chemical_formula_sum 'C21 H21 Cl N5 O9 V'
_chemical_formula_weight 573.82
_chemical_name_systematic
; 
 ? 
;
_space_group_IT_number 2
_symmetry_cell_setting triclinic
_symmetry_space_group_name_Hall '-P 1'
_symmetry_space_group_name_H-M 'P -1'
_atom_sites_solution_hydrogens geom
_atom_sites_solution_primary direct
_atom_sites_solution_secondary difmap
_audit_creation_method SHELXL-97
_audit_update_record
;
2016-01-29 deposited with the CCDC.
2016-08-31 downloaded from the CCDC.
;
_cell_angle_alpha 68.085(4)
_cell_angle_beta 79.864(4)
_cell_angle_gamma 88.108(4)
_cell_formula_units_Z 2
_cell_length_a 7.1370(4)
_cell_length_b 12.7274(7)
_cell_length_c 14.9056(9)
_cell_measurement_reflns_used 17396
_cell_measurement_temperature 298(2)
_cell_measurement_theta_max 25.00
_cell_measurement_theta_min 1.50
_cell_volume 1235.72(13)
_computing_cell_refinement 'SMART APEX II'
_computing_data_collection 'SMART APEX II (Bruker,2010)'
_computing_data_reduction 'SAINT (Bruker,2000)'
_computing_molecular_graphics 'Bruker SHELXTL'
_computing_publication_material Mercury
_computing_structure_refinement 'SHELXL-97 (Sheldrick, 2008)'
_computing_structure_solution 'SHELXS-97 (Sheldrick, 2008)'
_diffrn_ambient_temperature 298(2)
_diffrn_measured_fraction_theta_full 0.994
_diffrn_measured_fraction_theta_max 0.994
_diffrn_measurement_device_type 'CCD area detector'
_diffrn_measurement_method 'phi and omega scans'
_diffrn_radiation_monochromator graphite
_diffrn_radiation_source 'fine-focus sealed tube'
_diffrn_radiation_type MoK\a
_diffrn_radiation_wavelength 0.71073
_diffrn_reflns_av_R_equivalents 0.0471
_diffrn_reflns_av_sigmaI/netI 0.0498
_diffrn_reflns_limit_h_max 8
_diffrn_reflns_limit_h_min -7
_diffrn_reflns_limit_k_max 15
_diffrn_reflns_limit_k_min -15
_diffrn_reflns_limit_l_max 17
_diffrn_reflns_limit_l_min -17
_diffrn_reflns_number 17550
_diffrn_reflns_theta_full 25.00
_diffrn_reflns_theta_max 25.00
_diffrn_reflns_theta_min 1.50
_exptl_absorpt_coefficient_mu 0.570
_exptl_absorpt_correction_T_max 0.966
_exptl_absorpt_correction_T_min 0.947
_exptl_absorpt_correction_type multi-scan
_exptl_absorpt_process_details Sadabs
_exptl_crystal_colour red
_exptl_crystal_density_diffrn 1.542
_exptl_crystal_density_method 'not measured'
_exptl_crystal_description needle
_exptl_crystal_F_000 588
_exptl_crystal_size_max 0.16
_exptl_crystal_size_mid 0.08
_exptl_crystal_size_min 0.06
_refine_diff_density_max 0.660
_refine_diff_density_min -0.464
_refine_diff_density_rms 0.070
_refine_ls_extinction_method SHELXL
_refine_ls_goodness_of_fit_ref 1.033
_refine_ls_hydrogen_treatment constr
_refine_ls_matrix_type full
_refine_ls_number_parameters 367
_refine_ls_number_reflns 4333
_refine_ls_number_restraints 0
_refine_ls_restrained_S_all 1.033
_refine_ls_R_factor_all 0.0753
_refine_ls_R_factor_gt 0.0536
_refine_ls_shift/su_max 0.039
_refine_ls_shift/su_mean 0.003
_refine_ls_structure_factor_coef Fsqd
_refine_ls_weighting_details 'calc w=1/[\s^2^(Fo^2^)+(0.0793P)^2^+1.0820P] where P=(Fo^2^+2Fc^2^)/3'
_refine_ls_weighting_scheme calc
_refine_ls_wR_factor_gt 0.1419
_refine_ls_wR_factor_ref 0.1556
_reflns_number_gt 3242
_reflns_number_total 4333
_reflns_threshold_expression >2sigma(I)
_cod_data_source_file c6nj00767h2.cif
_cod_data_source_block 2
_cod_depositor_comments
;
The following automatic conversions were performed:

'_symmetry_cell_setting' value 'Triclinic' changed to 'triclinic'
according to
/usr/data/users/saulius/crontab/automatic-downloads/rss-feeds/RSC/lib/dictionaries/cif_core.dic
dictionary named 'cif_core.dic' version 2.4.2 from 2011-04-26.

'_exptl_absorpt_correction_type' value 'Multi-scan' changed to
'multi-scan' according to
/usr/data/users/saulius/crontab/automatic-downloads/rss-feeds/RSC/lib/dictionaries/cif_core.dic
dictionary named 'cif_core.dic' version 2.4.2 from 2011-04-26.

Automatic conversion script
Id: cif_fix_values 4268 2015-11-12 08:31:59Z antanas 

 Adding full bibliography for 7055746--7055747.cif.
;
_cod_original_cell_volume 1235.72(12)
_cod_original_sg_symbol_H-M P-1
_cod_database_code 7055746

loop_
_symmetry_equiv_pos_as_xyz
'x, y, z'
'-x, -y, -z'

loop_
_atom_site_label
_atom_site_type_symbol
_atom_site_fract_x
_atom_site_fract_y
_atom_site_fract_z
_atom_site_U_iso_or_equiv
_atom_site_adp_type
_atom_site_occupancy
_atom_site_symmetry_multiplicity
_atom_site_calc_flag
_atom_site_refinement_flags
_atom_site_disorder_assembly
_atom_site_disorder_group
V1 V 0.06155(8) 1.00584(5) 0.19517(4) 0.0313(2) Uani 1 1 d . A 4
O2 O -0.1527(4) 1.0862(2) 0.2155(2) 0.0467(7) Uani 1 1 d . A 4
O4 O 0.1864(4) 1.0754(2) 0.29196(19) 0.0420(7) Uani 1 1 d . A 4
H4B H 0.3173 1.0726 0.2904 0.050 Uiso 1 1 calc R A 4
O1 O 0.0012(4) 0.9436(2) 0.12837(19) 0.0418(7) Uani 1 1 d . A 4
N2 N -0.0742(4) 0.8842(2) 0.3321(2) 0.0316(7) Uani 1 1 d . A 4
N1 N 0.2700(4) 0.8826(2) 0.2461(2) 0.0306(7) Uani 1 1 d . A 4
N3 N 0.3264(4) 1.0722(2) 0.1015(2) 0.0333(7) Uani 1 1 d . A 4
O3 O -0.0159(4) 1.1526(2) 0.1338(2) 0.0510(8) Uani 1 1 d . A 4
N5 N 0.6381(4) 1.0601(3) 0.0593(2) 0.0370(8) Uani 1 1 d . A 4
H5A H 0.7494 1.0321 0.0585 0.044 Uiso 1 1 calc R A 4
N4 N -0.0755(4) 0.7166(3) 0.4531(2) 0.0392(8) Uani 1 1 d . A 4
H4A H -0.0365 0.6525 0.4888 0.047 Uiso 1 1 calc R A 4
Cl1 Cl 0.06562(16) 0.49990(9) 0.67390(8) 0.0525(3) Uani 1 1 d . B 4
C12 C 0.3948(5) 1.1731(3) 0.0255(3) 0.0350(9) Uani 1 1 d . A 4
C1 C 0.2185(5) 0.7868(3) 0.3245(3) 0.0331(8) Uani 1 1 d . A 4
C5 C 0.4499(5) 0.8971(3) 0.1972(3) 0.0328(8) Uani 1 1 d . A 4
C6 C 0.4761(5) 1.0087(3) 0.1188(3) 0.0315(8) Uani 1 1 d . A 4
C15 C -0.2491(5) 0.8663(3) 0.3951(3) 0.0329(8) Uani 1 1 d . A 4
C13 C 0.0231(5) 0.7918(3) 0.3707(3) 0.0327(8) Uani 1 1 d . A 4
C14 C -0.2511(5) 0.7605(3) 0.4707(3) 0.0365(9) Uani 1 1 d . A 4
C20 C 0.0734(8) 1.1236(5) 0.3556(4) 0.0751(16) Uani 1 1 d . A 4
H19A H 0.0383 1.1983 0.3173 0.113 Uiso 1 1 calc R A 4
H19B H 0.1458 1.1279 0.4027 0.113 Uiso 1 1 calc R A 4
H19C H -0.0394 1.0768 0.3893 0.113 Uiso 1 1 calc R A 4
O5 O 0.1359(15) 0.5177(4) 0.5774(4) 0.184(4) Uani 1 1 d . B 4
O6 O 0.0424(5) 0.3833(3) 0.7341(3) 0.0735(10) Uani 1 1 d . B 4
C16 C -0.4095(6) 0.9324(3) 0.3928(3) 0.0399(9) Uani 1 1 d . A 4
H17 H -0.4121 1.0034 0.3434 0.048 Uiso 1 1 calc R A 4
C11 C 0.3027(6) 1.2704(3) -0.0228(3) 0.0464(10) Uani 1 1 d . A 4
H11 H 0.1718 1.2759 -0.0069 0.056 Uiso 1 1 calc R A 4
C2 C 0.3417(6) 0.7006(3) 0.3544(3) 0.0416(10) Uani 1 1 d . A 4
H2 H 0.3025 0.6344 0.4083 0.050 Uiso 1 1 calc R A 4
C8 C 0.7036(6) 1.2556(4) -0.0729(3) 0.0482(11) Uani 1 1 d . A 4
H8 H 0.8345 1.2505 -0.0894 0.058 Uiso 1 1 calc R A 4
C18 C -0.5633(6) 0.7815(4) 0.5410(3) 0.0498(11) Uani 1 1 d . A 4
H15 H -0.6715 0.7548 0.5890 0.060 Uiso 1 1 calc R A 4
C9 C 0.6103(7) 1.3515(4) -0.1188(3) 0.0542(12) Uani 1 1 d . A 4
H9 H 0.6801 1.4136 -0.1669 0.065 Uiso 1 1 calc R A 4
C4 C 0.5826(5) 0.8146(3) 0.2230(3) 0.0380(9) Uani 1 1 d . A 4
H4 H 0.7066 0.8258 0.1883 0.046 Uiso 1 1 calc R A 4
C19 C -0.4076(6) 0.7151(4) 0.5451(3) 0.0462(10) Uani 1 1 d . A 4
H14 H -0.4064 0.6441 0.5946 0.055 Uiso 1 1 calc R A 4
C7 C 0.5916(5) 1.1666(3) -0.0004(3) 0.0375(9) Uani 1 1 d . A 4
C17 C -0.5639(6) 0.8879(4) 0.4668(3) 0.0473(11) Uani 1 1 d . A 4
H16 H -0.6723 0.9303 0.4671 0.057 Uiso 1 1 calc R A 4
C3 C 0.5258(6) 0.7148(3) 0.3020(3) 0.0440(10) Uani 1 1 d . A 4
H3 H 0.6114 0.6572 0.3200 0.053 Uiso 1 1 calc R A 4
C10 C 0.4128(7) 1.3581(4) -0.0951(3) 0.0549(12) Uani 1 1 d . A 4
H10 H 0.3544 1.4237 -0.1293 0.066 Uiso 1 1 calc R A 4
O8A O -0.081(2) 0.5675(8) 0.6891(9) 0.112(7) Uani 0.60(3) 1 d P C 1
O7A O 0.135(5) 0.5589(12) 0.7193(11) 0.171(12) Uani 0.60(3) 1 d P D 1
O9 O 0.5011(6) 0.2100(3) 0.2170(3) 0.0854(12) Uani 1 1 d . . .
H9A H 0.6017 0.1883 0.1949 0.128 Uiso 1 1 calc R . .
C21 C 0.5010(13) 0.3241(5) 0.1779(5) 0.119(3) Uani 1 1 d . . .
H21A H 0.3722 0.3483 0.1779 0.179 Uiso 1 1 calc R . .
H21B H 0.5699 0.3507 0.1117 0.179 Uiso 1 1 calc R . .
H21C H 0.5608 0.3546 0.2162 0.179 Uiso 1 1 calc R . .
O8B O -0.103(3) 0.522(2) 0.638(2) 0.149(18) Uani 0.40(3) 1 d P C 2
O7B O 0.2446(18) 0.5311(12) 0.679(2) 0.123(12) Uani 0.40(3) 1 d P D 2

loop_
_atom_site_aniso_label
_atom_site_aniso_U_11
_atom_site_aniso_U_22
_atom_site_aniso_U_33
_atom_site_aniso_U_23
_atom_site_aniso_U_13
_atom_site_aniso_U_12
V1 0.0215(4) 0.0341(4) 0.0318(4) -0.0047(3) -0.0046(3) -0.0005(3)
O2 0.0283(15) 0.0458(16) 0.0472(17) -0.0002(13) 0.0015(12) 0.0064(12)
O4 0.0322(15) 0.0473(16) 0.0506(17) -0.0228(14) -0.0071(13) 0.0000(12)
O1 0.0310(15) 0.0540(17) 0.0372(15) -0.0128(13) -0.0059(12) -0.0064(12)
N2 0.0249(16) 0.0320(17) 0.0338(17) -0.0085(14) -0.0034(13) -0.0004(13)
N1 0.0266(16) 0.0328(16) 0.0306(16) -0.0100(13) -0.0038(13) -0.0041(13)
N3 0.0263(17) 0.0355(17) 0.0323(17) -0.0075(14) -0.0013(13) -0.0034(13)
O3 0.0330(16) 0.0430(16) 0.0519(17) 0.0052(13) 0.0040(13) 0.0056(13)
N5 0.0229(16) 0.0469(19) 0.0386(18) -0.0137(16) -0.0030(14) -0.0027(14)
N4 0.0358(19) 0.0332(17) 0.0358(18) 0.0006(14) -0.0039(14) -0.0003(14)
Cl1 0.0481(7) 0.0435(6) 0.0514(7) -0.0022(5) -0.0069(5) 0.0009(5)
C12 0.031(2) 0.039(2) 0.030(2) -0.0082(17) -0.0030(16) -0.0058(17)
C1 0.031(2) 0.0299(19) 0.036(2) -0.0098(17) -0.0051(16) -0.0008(16)
C5 0.0252(19) 0.040(2) 0.034(2) -0.0143(17) -0.0069(16) -0.0036(16)
C6 0.0232(19) 0.041(2) 0.031(2) -0.0145(17) -0.0042(15) -0.0016(16)
C15 0.029(2) 0.036(2) 0.0299(19) -0.0099(16) -0.0003(16) -0.0049(16)
C13 0.028(2) 0.034(2) 0.032(2) -0.0083(16) -0.0066(16) -0.0018(16)
C14 0.032(2) 0.038(2) 0.036(2) -0.0092(17) -0.0055(17) -0.0020(17)
C20 0.060(3) 0.098(4) 0.086(4) -0.064(4) 0.005(3) -0.001(3)
O5 0.335(10) 0.076(3) 0.073(3) 0.002(3) 0.067(5) 0.025(5)
O6 0.064(2) 0.053(2) 0.068(2) 0.0107(17) 0.0040(18) -0.0042(17)
C16 0.036(2) 0.040(2) 0.038(2) -0.0101(18) -0.0015(18) 0.0010(18)
C11 0.039(2) 0.044(2) 0.044(2) -0.007(2) 0.0004(19) -0.0033(19)
C2 0.038(2) 0.034(2) 0.045(2) -0.0047(18) -0.0110(19) 0.0036(18)
C8 0.037(2) 0.054(3) 0.045(2) -0.013(2) 0.0048(19) -0.019(2)
C18 0.039(3) 0.058(3) 0.042(2) -0.012(2) 0.0070(19) -0.009(2)
C9 0.053(3) 0.047(3) 0.047(3) -0.006(2) 0.008(2) -0.018(2)
C4 0.024(2) 0.048(2) 0.044(2) -0.0192(19) -0.0060(17) 0.0023(17)
C19 0.041(2) 0.046(2) 0.038(2) -0.0049(19) 0.0025(19) -0.0066(19)
C7 0.031(2) 0.046(2) 0.034(2) -0.0138(18) -0.0038(17) -0.0048(17)
C17 0.031(2) 0.056(3) 0.053(3) -0.023(2) 0.0022(19) 0.0033(19)
C3 0.037(2) 0.042(2) 0.054(3) -0.017(2) -0.016(2) 0.0072(18)
C10 0.058(3) 0.041(2) 0.050(3) -0.002(2) -0.003(2) -0.004(2)
O8A 0.114(12) 0.085(6) 0.117(8) -0.030(6) 0.004(7) 0.052(6)
O7A 0.31(3) 0.111(9) 0.128(10) -0.057(8) -0.099(13) -0.025(14)
O9 0.071(3) 0.074(3) 0.106(3) -0.034(2) 0.002(2) -0.013(2)
C21 0.203(9) 0.057(4) 0.093(5) -0.024(4) -0.021(5) 0.002(5)
O8B 0.116(15) 0.095(15) 0.16(2) 0.076(14) -0.105(16) -0.049(11)
O7B 0.049(8) 0.049(8) 0.22(3) 0.015(9) -0.040(9) -0.025(5)

loop_
_atom_type_symbol
_atom_type_description
_atom_type_scat_dispersion_real
_atom_type_scat_dispersion_imag
_atom_type_scat_source
C C 0.0033 0.0016 'International Tables Vol C Tables 4.2.6.8 and 6.1.1.4'
H H 0.0000 0.0000 'International Tables Vol C Tables 4.2.6.8 and 6.1.1.4'
N N 0.0061 0.0033 'International Tables Vol C Tables 4.2.6.8 and 6.1.1.4'
O O 0.0106 0.0060 'International Tables Vol C Tables 4.2.6.8 and 6.1.1.4'
V V 0.3005 0.5294 'International Tables Vol C Tables 4.2.6.8 and 6.1.1.4'
Cl Cl 0.1484 0.1585 'International Tables Vol C Tables 4.2.6.8 and 6.1.1.4'

loop_
_geom_angle_atom_site_label_1
_geom_angle_atom_site_label_2
_geom_angle_atom_site_label_3
_geom_angle
O1 V1 O2 102.67(14)
O1 V1 O3 101.61(14)
O2 V1 O3 44.94(11)
O1 V1 N3 94.73(12)
O2 V1 N3 127.22(12)
O3 V1 N3 83.02(12)
O1 V1 N2 95.96(12)
O2 V1 N2 81.79(11)
O3 V1 N2 126.23(12)
N3 V1 N2 145.61(12)
O1 V1 N1 92.19(12)
O2 V1 N1 152.55(12)
O3 V1 N1 153.49(12)
N3 V1 N1 73.29(11)
N2 V1 N1 73.72(11)
O1 V1 O4 170.91(12)
O2 V1 O4 86.25(12)
O3 V1 O4 85.91(12)
N3 V1 O4 81.01(11)
N2 V1 O4 83.44(11)
N1 V1 O4 78.92(10)
O3 O2 V1 67.78(15)
C20 O4 V1 123.1(3)
C20 O4 H4B 118.4
V1 O4 H4B 118.4
C13 N2 C15 105.3(3)
C13 N2 V1 116.0(2)
C15 N2 V1 138.5(2)
C5 N1 C1 119.3(3)
C5 N1 V1 120.7(2)
C1 N1 V1 120.0(2)
C6 N3 C12 105.8(3)
C6 N3 V1 117.1(2)
C12 N3 V1 136.9(2)
O2 O3 V1 67.28(15)
C6 N5 C7 106.9(3)
C6 N5 H5A 126.5
C7 N5 H5A 126.5
C13 N4 C14 107.5(3)
C13 N4 H4A 126.2
C14 N4 H4A 126.2
O5 Cl1 O6 112.5(3)
O5 Cl1 O7A 121.2(10)
O5 Cl1 O7B 86.5(12)
O5 Cl1 O8A 115.4(6)
O5 Cl1 O8B 81.3(12)
O6 Cl1 O7A 111.1(7)
O6 CL1 O7B 105.1(9)
O6 Cl1 O8A 116.3(5)
O6 Cl1 O8B 102.6(11)
O7A Cl1 O8A 76.0(14)
O7A Cl1 O8B 124.3(17)
O7B Cl1 O8A 117.1(10)
O7B Cl1 O8B 152.3(15)
N3 C12 C11 131.4(4)
N3 C12 C7 108.4(3)
C11 C12 C7 120.2(4)
N1 C1 C2 122.3(3)
N1 C1 C13 110.4(3)
C2 C1 C13 127.3(3)
N1 C5 C4 121.9(3)
N1 C5 C6 109.8(3)
C4 C5 C6 128.3(3)
N3 C6 N5 112.7(3)
N3 C6 C5 118.8(3)
N5 C6 C5 128.5(3)
N2 C15 C14 108.6(3)
N2 C15 C16 131.8(3)
C14 C15 C16 119.6(3)
N2 C13 N4 112.6(3)
N2 C13 C1 118.9(3)
N4 C13 C1 128.4(3)
N4 C14 C19 130.6(4)
N4 C14 C15 106.0(3)
C19 C14 C15 123.4(4)
C17 C16 C15 117.1(4)
C17 C16 H17 121.5
C15 C16 H17 121.5
C10 C11 C12 117.3(4)
C10 C11 H11 121.3
C12 C11 H11 121.3
C1 C2 C3 118.2(4)
C1 C2 H2 120.9
C3 C2 H2 120.9
C9 C8 C7 116.3(4)
C9 C8 H8 121.9
C7 C8 H8 121.9
C19 C18 C17 121.7(4)
C19 C18 H15 119.2
C17 C18 H15 119.2
C8 C9 C10 121.7(4)
C8 C9 H9 119.2
C10 C9 H9 119.2
C5 C4 C3 118.2(4)
C5 C4 H4 120.9
C3 C4 H4 120.9
C18 C19 C14 115.9(4)
C18 C19 H14 122.1
C14 C19 H14 122.1
N5 C7 C8 131.3(4)
N5 C7 C12 106.1(3)
C8 C7 C12 122.6(4)
C16 C17 C18 122.4(4)
C16 C17 H16 118.8
C18 C17 H16 118.8
C4 C3 C2 120.1(4)
C4 C3 H3 119.9
C2 C3 H3 119.9
C11 C10 C9 121.9(4)
C11 C10 H10 119.1
C9 C10 H10 119.1
C21 O9 H9A 109.5
O9 C21 H21A 109.5
O9 C21 H21B 109.5
H21A C21 H21B 109.5
O9 C21 H21C 109.5
H21A C21 H21C 109.5
H21B C21 H21C 109.5

loop_
_geom_bond_atom_site_label_1
_geom_bond_atom_site_label_2
_geom_bond_distance
V1 O1 1.602(3)
V1 O2 1.855(3)
V1 O3 1.862(3)
V1 N3 2.129(3)
V1 N2 2.132(3)
V1 N1 2.146(3)
V1 O4 2.262(3)
O2 O3 1.420(4)
O4 C20 1.434(5)
O4 H4B 0.9300
N2 C13 1.333(5)
N2 C15 1.392(4)
N1 C5 1.341(4)
N1 C1 1.342(4)
N3 C6 1.321(5)
N3 C12 1.389(4)
N5 C6 1.344(4)
N5 C7 1.383(5)
N5 H5A 0.8600
N4 C13 1.335(5)
N4 C14 1.378(5)
N4 H4A 0.8600
Cl1 O5 1.373(5)
Cl1 O6 1.416(3)
Cl1 O7A 1.338(9)
Cl1 O8A 1.374(11)
Cl1 O7B 1.373(9)
Cl1 O8B 1.380(11)
C12 C11 1.390(6)
C12 C7 1.398(5)
C1 C2 1.372(5)
C1 C13 1.454(5)
C5 C4 1.382(5)
C5 C6 1.456(5)
C15 C14 1.395(5)
C15 C16 1.396(5)
C14 C19 1.393(5)
C20 H19A 0.9600
C20 H19B 0.9600
C20 H19C 0.9600
C16 C17 1.378(5)
C16 H17 0.9300
C11 C10 1.373(6)
C11 H11 0.9300
C2 C3 1.385(6)
C2 H2 0.9300
C8 C9 1.373(6)
C8 C7 1.390(5)
C8 H8 0.9300
C18 C19 1.370(6)
C18 C17 1.393(6)
C18 H15 0.9300
C9 C10 1.399(6)
C9 H9 0.9300
C4 C3 1.383(6)
C4 H4 0.9300
C19 H14 0.9300
C17 H16 0.9300
C3 H3 0.9300
C10 H10 0.9300
O9 C21 1.348(6)
O9 H9A 0.8200
C21 H21A 0.9600
C21 H21B 0.9600
C21 H21C 0.9600
